data_7129703
loop_
_publ_author_name
'Gorobets, Evgueni'
'Papatzimas, James W.'
'Dourado, Jorge'
'Yousefalizadeh, Goonay'
'Lee, JinGyu'
'Brownsey, Duncan K.'
'Stamplecoskie, Kevin'
'Davis, Rebecca'
'Derksen, Darren J.'

_publ_section_title
;
 A vinylogous Norrish reaction as a strategy for light-mediated ring
 expansion.
;
_journal_name_full 'Chemical communications (Cambridge, England)'
_journal_paper_doi 10.1039/d2cc00513a
_journal_year 2022
_chemical_formula_moiety 'C18 H18 N2 O3'
_chemical_formula_sum 'C18 H18 N2 O3'
_chemical_formula_weight 310.34
_chemical_melting_point 484
_space_group_crystal_system triclinic
_space_group_IT_number 2
_space_group_name_Hall '-P 1'
_space_group_name_H-M_alt 'P -1'
_atom_sites_solution_hydrogens mixed
_atom_sites_solution_primary dual
_audit_creation_date 2018-07-18
_audit_creation_method
;
Olex2 1.2
(compiled 2018.05.29 svn.r3508 for OlexSys, GUI svn.r5506)
;
_audit_update_record
;
2021-10-06 deposited with the CCDC.	2022-02-03 downloaded from the CCDC.
;
_cell_angle_alpha 95.958(5)
_cell_angle_beta 90.704(4)
_cell_angle_gamma 98.055(4)
_cell_formula_units_Z 2
_cell_length_a 5.3474(3)
_cell_length_b 10.8303(7)
_cell_length_c 13.5741(8)
_cell_measurement_reflns_used 1320
_cell_measurement_temperature 173(2)
_cell_measurement_theta_max 68.7735
_cell_measurement_theta_min 3.2745
_cell_volume 773.88(8)
_computing_cell_refinement 'SAINT v8.37A (Bruker, 2015)'
_computing_data_reduction 'SAINT v8.37A (Bruker, 2015)'
_computing_molecular_graphics 'Olex2 (Dolomanov et al., 2009)'
_computing_publication_material 'Olex2 (Dolomanov et al., 2009)'
_computing_structure_refinement 'XL (Sheldrick, 2008)'
_computing_structure_solution 'ShelXT (Sheldrick, 2015)'
_diffrn_ambient_temperature 173.15
_diffrn_measured_fraction_theta_full 0.965
_diffrn_measured_fraction_theta_max 0.957
_diffrn_measurement_device_type 'Bruker APEX-II CCD'
_diffrn_measurement_method '\f and \w scans'
_diffrn_radiation_type CuK\a
_diffrn_radiation_wavelength 1.54178
_diffrn_reflns_av_R_equivalents 0.1799
_diffrn_reflns_av_unetI/netI 0.1145
_diffrn_reflns_Laue_measured_fraction_full 0.965
_diffrn_reflns_Laue_measured_fraction_max 0.957
_diffrn_reflns_limit_h_max 6
_diffrn_reflns_limit_h_min -6
_diffrn_reflns_limit_k_max 13
_diffrn_reflns_limit_k_min -13
_diffrn_reflns_limit_l_max 16
_diffrn_reflns_limit_l_min -16
_diffrn_reflns_number 16188
_diffrn_reflns_point_group_measured_fraction_full 0.965
_diffrn_reflns_point_group_measured_fraction_max 0.957
_diffrn_reflns_theta_full 67.679
_diffrn_reflns_theta_max 72.201
_diffrn_reflns_theta_min 3.275
_diffrn_standards_number 0
_exptl_absorpt_coefficient_mu 0.746
_exptl_absorpt_correction_T_max 0.7536
_exptl_absorpt_correction_T_min 0.6456
_exptl_absorpt_correction_type multi-scan
_exptl_absorpt_process_details
;
SADABS-2016/2 (Bruker,2016/2) was used for absorption correction.
wR2(int) was 0.0840 before and 0.0642 after correction.
The Ratio of minimum to maximum transmission is 0.8567.
The \l/2 correction factor is Not present.
;
_exptl_crystal_colour colourless
_exptl_crystal_colour_primary colourless
_exptl_crystal_density_diffrn 1.332
_exptl_crystal_description block
_exptl_crystal_F_000 328
_exptl_crystal_recrystallization_method 'Re-crystallisation from solvent: acetonitrile'
_exptl_crystal_size_max 0.15
_exptl_crystal_size_mid 0.15
_exptl_crystal_size_min 0.08
_refine_diff_density_max 0.402
_refine_diff_density_min -0.339
_refine_diff_density_rms 0.114
_refine_ls_extinction_coef 0.022(3)
_refine_ls_extinction_expression Fc^*^=kFc[1+0.001xFc^2^\l^3^/sin(2\q)]^-1/4^
_refine_ls_extinction_method 'SHELXL-2014/7 (Sheldrick 2014'
_refine_ls_goodness_of_fit_ref 1.004
_refine_ls_hydrogen_treatment constr
_refine_ls_matrix_type full
_refine_ls_number_parameters 209
_refine_ls_number_reflns 2925
_refine_ls_number_restraints 0
_refine_ls_restrained_S_all 1.004
_refine_ls_R_factor_all 0.1772
_refine_ls_R_factor_gt 0.0879
_refine_ls_shift/su_max 0.000
_refine_ls_shift/su_mean 0.000
_refine_ls_structure_factor_coef Fsqd
_refine_ls_weighting_details 'w=1/[\s^2^(Fo^2^)+(0.1000P)^2^] where P=(Fo^2^+2Fc^2^)/3'
_refine_ls_weighting_scheme calc
_refine_ls_wR_factor_gt 0.1897
_refine_ls_wR_factor_ref 0.2454
_reflns_Friedel_coverage 0.000
_reflns_number_gt 1262
_reflns_number_total 2925
_reflns_threshold_expression 'I > 2\s(I)'
_cod_data_source_file d2cc00513a2.cif
_cod_data_source_block l
_cod_database_code 7129703
_shelx_shelxl_version_number 2014/7
_shelx_space_group_comment
;
The symmetry employed for this shelxl refinement is uniquely defined
by the following loop, which should always be used as a source of
symmetry information in preference to the above space-group names.
They are only intended as comments.
;
_shelx_estimated_absorpt_t_max 0.943
_shelx_estimated_absorpt_t_min 0.896
_olex2_refinement_description
;
1. Fixed Uiso
 At 1.2 times of:
  All C(H) groups, All C(H,H) groups, All N(H) groups, All O(H) groups
2.a Riding coordinates:
 O3(H3)
2.b Secondary CH2 refined with riding coordinates:
 C2(H2A,H2B), C3(H3A,H3B), C4(H4A,H4B), C5(H5A,H5B), C10(H10A,H10B)
2.c Aromatic/amide H refined with riding coordinates:
 N2(H2), C7(H7), C9(H9), C13(H13), C14(H14), C16(H16), C17(H17)
;
_olex2_submission_special_instructions 'No special instructions were received'

loop_
_space_group_symop_operation_xyz
'x, y, z'
'-x, -y, -z'

loop_
_atom_site_label
_atom_site_type_symbol
_atom_site_fract_x
_atom_site_fract_y
_atom_site_fract_z
_atom_site_U_iso_or_equiv
_atom_site_adp_type
_atom_site_occupancy
_atom_site_site_symmetry_order
_atom_site_calc_flag
_atom_site_refinement_flags_posn
_atom_site_refinement_flags_adp
_atom_site_refinement_flags_occupancy
_atom_site_disorder_assembly
_atom_site_disorder_group
O1 O 0.7303(7) 0.1126(4) 0.5412(3) 0.0676(11) Uani 1 1 d . . . . .
O2 O 1.2856(7) 0.0981(3) 0.0239(3) 0.0624(10) Uani 1 1 d . . . . .
O3 O 1.3882(6) -0.0510(3) 0.1133(3) 0.0616(10) Uani 1 1 d . . . . .
H3 H 1.5059 -0.0643 0.0537 0.074 Uiso 1 1 d R . . . .
N1 N -0.3409(8) 0.5900(4) 0.6483(3) 0.0658(13) Uani 1 1 d . . . . .
N2 N 0.6357(8) 0.2056(4) 0.4039(3) 0.0556(11) Uani 1 1 d . . . . .
H2 H 0.5408 0.2588 0.3839 0.067 Uiso 1 1 calc R . . . .
C1 C -0.0520(10) 0.4585(5) 0.7353(4) 0.0583(14) Uani 1 1 d . . . . .
C2 C -0.0170(11) 0.4939(5) 0.8460(4) 0.0631(15) Uani 1 1 d . . . . .
H2A H -0.1387 0.4371 0.8807 0.076 Uiso 1 1 calc R . . . .
H2B H -0.0555 0.5804 0.8623 0.076 Uiso 1 1 calc R . . . .
C3 C 0.2503(11) 0.4870(5) 0.8840(4) 0.0631(14) Uani 1 1 d . . . . .
H3A H 0.2851 0.5428 0.9466 0.076 Uiso 1 1 calc R . . . .
H3B H 0.3734 0.5174 0.8349 0.076 Uiso 1 1 calc R . . . .
C4 C 0.2863(11) 0.3528(5) 0.9022(4) 0.0661(15) Uani 1 1 d . . . . .
H4A H 0.4695 0.3482 0.9080 0.079 Uiso 1 1 calc R . . . .
H4B H 0.2107 0.3341 0.9662 0.079 Uiso 1 1 calc R . . . .
C5 C 0.1684(10) 0.2524(5) 0.8207(4) 0.0586(13) Uani 1 1 d . . . . .
H5A H 0.2376 0.1737 0.8284 0.070 Uiso 1 1 calc R . . . .
H5B H -0.0159 0.2362 0.8308 0.070 Uiso 1 1 calc R . . . .
C6 C 0.2106(10) 0.2843(5) 0.7164(4) 0.0545(13) Uani 1 1 d . . . . .
C7 C 0.0587(9) 0.3729(5) 0.6790(4) 0.0587(13) Uani 1 1 d . . . . .
H7 H 0.0367 0.3697 0.6092 0.070 Uiso 1 1 calc R . . . .
C8 C -0.2092(11) 0.5315(5) 0.6854(4) 0.0658(15) Uani 1 1 d . . . . .
C9 C 0.3680(9) 0.2272(5) 0.6567(4) 0.0575(13) Uani 1 1 d . . . . .
H9 H 0.4614 0.1696 0.6836 0.069 Uiso 1 1 calc R . . . .
C10 C 0.4056(10) 0.2490(5) 0.5499(4) 0.0604(14) Uani 1 1 d . . . . .
H10A H 0.4516 0.3401 0.5459 0.072 Uiso 1 1 calc R . . . .
H10B H 0.2436 0.2216 0.5127 0.072 Uiso 1 1 calc R . . . .
C11 C 0.6072(10) 0.1810(5) 0.5005(4) 0.0575(13) Uani 1 1 d . . . . .
C12 C 0.7941(9) 0.1582(5) 0.3326(4) 0.0536(13) Uani 1 1 d . . . . .
C13 C 0.9640(9) 0.0761(5) 0.3487(4) 0.0563(13) Uani 1 1 d . . . . .
H13 H 0.9787 0.0472 0.4119 0.068 Uiso 1 1 calc R . . . .
C14 C 1.1116(10) 0.0367(5) 0.2722(4) 0.0568(13) Uani 1 1 d . . . . .
H14 H 1.2240 -0.0214 0.2831 0.068 Uiso 1 1 calc R . . . .
C15 C 1.1001(9) 0.0797(4) 0.1798(4) 0.0519(12) Uani 1 1 d . . . . .
C16 C 0.9301(9) 0.1623(4) 0.1635(4) 0.0548(13) Uani 1 1 d . . . . .
H16 H 0.9196 0.1926 0.1005 0.066 Uiso 1 1 calc R . . . .
C17 C 0.7769(9) 0.2003(5) 0.2385(4) 0.0566(13) Uani 1 1 d . . . . .
H17 H 0.6588 0.2553 0.2264 0.068 Uiso 1 1 calc R . . . .
C18 C 1.2648(10) 0.0408(5) 0.1003(4) 0.0569(13) Uani 1 1 d . . . . .

loop_
_atom_site_aniso_label
_atom_site_aniso_U_11
_atom_site_aniso_U_22
_atom_site_aniso_U_33
_atom_site_aniso_U_23
_atom_site_aniso_U_13
_atom_site_aniso_U_12
O1 0.076(3) 0.074(2) 0.058(2) 0.005(2) 0.009(2) 0.029(2)
O2 0.068(2) 0.065(2) 0.058(2) 0.0090(19) 0.0164(19) 0.0204(18)
O3 0.066(2) 0.064(2) 0.059(2) 0.0068(19) 0.0166(19) 0.0204(18)
N1 0.067(3) 0.067(3) 0.066(3) 0.004(2) 0.008(3) 0.020(2)
N2 0.067(3) 0.058(2) 0.046(2) 0.006(2) 0.016(2) 0.021(2)
C1 0.064(3) 0.063(3) 0.050(3) 0.002(3) 0.010(3) 0.018(3)
C2 0.079(4) 0.063(3) 0.049(3) -0.001(3) 0.014(3) 0.021(3)
C3 0.075(4) 0.068(3) 0.047(3) -0.001(3) 0.004(3) 0.014(3)
C4 0.075(4) 0.065(3) 0.058(3) 0.001(3) 0.005(3) 0.012(3)
C5 0.067(3) 0.062(3) 0.050(3) 0.003(3) 0.009(3) 0.021(3)
C6 0.058(3) 0.059(3) 0.047(3) -0.003(2) 0.008(2) 0.016(2)
C7 0.061(3) 0.061(3) 0.054(3) -0.001(3) 0.008(3) 0.015(3)
C8 0.068(4) 0.068(3) 0.062(4) -0.003(3) 0.017(3) 0.018(3)
C9 0.059(3) 0.059(3) 0.056(3) 0.001(3) -0.003(3) 0.015(2)
C10 0.070(3) 0.070(3) 0.044(3) -0.003(3) 0.015(3) 0.025(3)
C11 0.058(3) 0.057(3) 0.058(3) -0.002(3) 0.008(3) 0.014(3)
C12 0.059(3) 0.059(3) 0.045(3) 0.004(2) 0.017(2) 0.013(2)
C13 0.062(3) 0.059(3) 0.049(3) -0.004(3) 0.004(3) 0.019(3)
C14 0.062(3) 0.056(3) 0.054(3) 0.000(3) 0.006(3) 0.018(3)
C15 0.055(3) 0.051(3) 0.050(3) -0.001(2) 0.009(2) 0.012(2)
C16 0.062(3) 0.054(3) 0.050(3) 0.005(2) 0.010(3) 0.014(2)
C17 0.061(3) 0.058(3) 0.053(3) 0.003(3) 0.009(3) 0.017(3)
C18 0.057(3) 0.058(3) 0.057(3) 0.003(3) 0.004(3) 0.014(2)

loop_
_atom_type_symbol
_atom_type_description
_atom_type_scat_dispersion_real
_atom_type_scat_dispersion_imag
_atom_type_scat_source
C C 0.0181 0.0091 'International Tables Vol C Tables 4.2.6.8 and 6.1.1.4'
H H 0.0000 0.0000 'International Tables Vol C Tables 4.2.6.8 and 6.1.1.4'
N N 0.0311 0.0180 'International Tables Vol C Tables 4.2.6.8 and 6.1.1.4'
O O 0.0492 0.0322 'International Tables Vol C Tables 4.2.6.8 and 6.1.1.4'

loop_
_geom_angle_atom_site_label_1
_geom_angle_atom_site_label_2
_geom_angle_atom_site_label_3
_geom_angle
_geom_angle_site_symmetry_1
_geom_angle_site_symmetry_3
_geom_angle_publ_flag
C18 O3 H3 109.1 . . ?
C11 N2 H2 115.4 . . ?
C11 N2 C12 129.2(4) . . ?
C12 N2 H2 115.4 . . ?
C7 C1 C2 127.3(5) . . ?
C7 C1 C8 117.4(5) . . ?
C8 C1 C2 115.2(4) . . ?
C1 C2 H2A 109.0 . . ?
C1 C2 H2B 109.0 . . ?
C1 C2 C3 113.0(4) . . ?
H2A C2 H2B 107.8 . . ?
C3 C2 H2A 109.0 . . ?
C3 C2 H2B 109.0 . . ?
C2 C3 H3A 109.2 . . ?
C2 C3 H3B 109.2 . . ?
C2 C3 C4 112.0(5) . . ?
H3A C3 H3B 107.9 . . ?
C4 C3 H3A 109.2 . . ?
C4 C3 H3B 109.2 . . ?
C3 C4 H4A 108.8 . . ?
C3 C4 H4B 108.8 . . ?
H4A C4 H4B 107.7 . . ?
C5 C4 C3 113.8(5) . . ?
C5 C4 H4A 108.8 . . ?
C5 C4 H4B 108.8 . . ?
C4 C5 H5A 108.4 . . ?
C4 C5 H5B 108.4 . . ?
H5A C5 H5B 107.5 . . ?
C6 C5 C4 115.4(5) . . ?
C6 C5 H5A 108.4 . . ?
C6 C5 H5B 108.4 . . ?
C7 C6 C5 117.6(4) . . ?
C9 C6 C5 121.6(5) . . ?
C9 C6 C7 120.6(5) . . ?
C1 C7 C6 125.4(5) . . ?
C1 C7 H7 117.3 . . ?
C6 C7 H7 117.3 . . ?
N1 C8 C1 177.5(6) . . ?
C6 C9 H9 118.0 . . ?
C6 C9 C10 124.1(5) . . ?
C10 C9 H9 118.0 . . ?
C9 C10 H10A 108.8 . . ?
C9 C10 H10B 108.8 . . ?
C9 C10 C11 114.0(4) . . ?
H10A C10 H10B 107.6 . . ?
C11 C10 H10A 108.8 . . ?
C11 C10 H10B 108.8 . . ?
O1 C11 N2 123.9(5) . . ?
O1 C11 C10 124.7(5) . . ?
N2 C11 C10 111.4(4) . . ?
N2 C12 C17 115.7(4) . . ?
C13 C12 N2 125.1(5) . . ?
C13 C12 C17 119.1(5) . . ?
C12 C13 H13 120.2 . . ?
C14 C13 C12 119.6(5) . . ?
C14 C13 H13 120.2 . . ?
C13 C14 H14 119.2 . . ?
C13 C14 C15 121.7(5) . . ?
C15 C14 H14 119.2 . . ?
C14 C15 C16 118.8(5) . . ?
C14 C15 C18 121.2(5) . . ?
C16 C15 C18 120.0(5) . . ?
C15 C16 H16 119.9 . . ?
C17 C16 C15 120.2(5) . . ?
C17 C16 H16 119.9 . . ?
C12 C17 H17 119.7 . . ?
C16 C17 C12 120.5(5) . . ?
C16 C17 H17 119.7 . . ?
O2 C18 O3 122.6(5) . . ?
O2 C18 C15 119.9(5) . . ?
O3 C18 C15 117.4(5) . . ?

loop_
_geom_bond_atom_site_label_1
_geom_bond_atom_site_label_2
_geom_bond_distance
_geom_bond_site_symmetry_2
_geom_bond_publ_flag
O1 C11 1.225(6) . ?
O2 C18 1.261(6) . ?
O3 H3 1.0418 . ?
O3 C18 1.294(5) . ?
N1 C8 1.155(7) . ?
N2 H2 0.8800 . ?
N2 C11 1.371(6) . ?
N2 C12 1.399(5) . ?
C1 C2 1.514(7) . ?
C1 C7 1.346(6) . ?
C1 C8 1.441(7) . ?
C2 H2A 0.9900 . ?
C2 H2B 0.9900 . ?
C2 C3 1.528(7) . ?
C3 H3A 0.9900 . ?
C3 H3B 0.9900 . ?
C3 C4 1.537(7) . ?
C4 H4A 0.9900 . ?
C4 H4B 0.9900 . ?
C4 C5 1.531(7) . ?
C5 H5A 0.9900 . ?
C5 H5B 0.9900 . ?
C5 C6 1.504(6) . ?
C6 C7 1.466(6) . ?
C6 C9 1.344(6) . ?
C7 H7 0.9500 . ?
C9 H9 0.9500 . ?
C9 C10 1.504(6) . ?
C10 H10A 0.9900 . ?
C10 H10B 0.9900 . ?
C10 C11 1.514(6) . ?
C12 C13 1.388(6) . ?
C12 C17 1.407(6) . ?
C13 H13 0.9500 . ?
C13 C14 1.380(6) . ?
C14 H14 0.9500 . ?
C14 C15 1.385(7) . ?
C15 C16 1.393(6) . ?
C15 C18 1.467(6) . ?
C16 H16 0.9500 . ?
C16 C17 1.380(6) . ?
C17 H17 0.9500 . ?
